data_2231519
loop_
_publ_author_name
'Raza, Abdul Rauf'
'Saddiqa, Aisha'
'Tahir, M. Nawaz'
'Saddiq, Sadia'

_publ_section_title
;
 (2<i>R</i>)-2-(1,3-Dioxoisoindolin-2-yl)-3-methylbutanoic acid
;
_journal_coeditor_code HB6372
_journal_issue 9
_journal_name_full 'Acta Crystallographica Section E'
_journal_page_first o2435
_journal_paper_doi 10.1107/S1600536811033393
_journal_volume 67
_journal_year 2011
_chemical_formula_iupac 'C13 H13 N O4'
_chemical_formula_moiety 'C13 H13 N O4'
_chemical_formula_sum 'C13 H13 N O4'
_chemical_formula_weight 247.24
_chemical_name_systematic
;
(2<i>R</i>)-2-(1,3-Dioxoisoindolin-2-yl)-3-methylbutanoic acid
;
_space_group_IT_number 4
_symmetry_cell_setting monoclinic
_symmetry_space_group_name_Hall 'P 2yb'
_symmetry_space_group_name_H-M 'P 1 21 1'
_atom_sites_solution_hydrogens geom
_atom_sites_solution_primary direct
_atom_sites_solution_secondary difmap
_audit_creation_method SHELXL-97
_cell_angle_alpha 90
_cell_angle_beta 109.980(4)
_cell_angle_gamma 90
_cell_formula_units_Z 2
_cell_length_a 8.9120(7)
_cell_length_b 6.3410(4)
_cell_length_c 11.8471(10)
_cell_measurement_reflns_used 1267
_cell_measurement_temperature 296(2)
_cell_measurement_theta_max 27.93
_cell_measurement_theta_min 2.49
_cell_volume 629.20(8)
_computing_cell_refinement 'SAINT (Bruker, 2009)'
_computing_data_collection 'APEX2 (Bruker, 2009)'
_computing_data_reduction 'SAINT (Bruker, 2009)'
_computing_molecular_graphics 'ORTEP-3 for Windows (Farrugia, 1997) and PLATON (Spek, 2009)'
_computing_publication_material 'WinGX (Farrugia, 1999) and PLATON (Spek, 2009)'
_computing_structure_refinement 'SHELXL97 (Sheldrick, 2008)'
_computing_structure_solution 'SHELXS97 (Sheldrick, 2008)'
_diffrn_ambient_temperature 296(2)
_diffrn_detector_area_resol_mean 7.7
_diffrn_measured_fraction_theta_full 0.993
_diffrn_measured_fraction_theta_max 0.993
_diffrn_measurement_device_type 'Bruker Kappa APEXII CCD'
_diffrn_measurement_method \w
_diffrn_radiation_monochromator graphite
_diffrn_radiation_source 'fine-focus sealed tube'
_diffrn_radiation_type MoK\a
_diffrn_radiation_wavelength 0.71073
_diffrn_reflns_av_R_equivalents 0.0265
_diffrn_reflns_av_sigmaI/netI 0.0439
_diffrn_reflns_limit_h_max 11
_diffrn_reflns_limit_h_min -11
_diffrn_reflns_limit_k_max 8
_diffrn_reflns_limit_k_min -8
_diffrn_reflns_limit_l_max 15
_diffrn_reflns_limit_l_min -15
_diffrn_reflns_number 5969
_diffrn_reflns_theta_full 27.93
_diffrn_reflns_theta_max 27.93
_diffrn_reflns_theta_min 2.49
_diffrn_standards_number 0
_exptl_absorpt_coefficient_mu 0.098
_exptl_absorpt_correction_T_max 0.978
_exptl_absorpt_correction_T_min 0.968
_exptl_absorpt_correction_type multi-scan
_exptl_absorpt_process_details '(SADABS; Bruker, 2005)'
_exptl_crystal_colour 'light blue'
_exptl_crystal_density_diffrn 1.305
_exptl_crystal_density_method 'not measured'
_exptl_crystal_description prism
_exptl_crystal_F_000 260
_exptl_crystal_size_max 0.34
_exptl_crystal_size_mid 0.26
_exptl_crystal_size_min 0.24
_refine_diff_density_max 0.130
_refine_diff_density_min -0.135
_refine_ls_goodness_of_fit_ref 1.054
_refine_ls_hydrogen_treatment constr
_refine_ls_matrix_type full
_refine_ls_number_parameters 166
_refine_ls_number_reflns 1635
_refine_ls_number_restraints 0
_refine_ls_restrained_S_all 1.053
_refine_ls_R_factor_all 0.0575
_refine_ls_R_factor_gt 0.0412
_refine_ls_shift/su_max 0.000
_refine_ls_shift/su_mean 0.000
_refine_ls_structure_factor_coef Fsqd
_refine_ls_weighting_details 'calc w=1/[\s^2^(Fo^2^)+(0.0515P)^2^+0.0165P] where P=(Fo^2^+2Fc^2^)/3'
_refine_ls_weighting_scheme calc
_refine_ls_wR_factor_gt 0.0918
_refine_ls_wR_factor_ref 0.1000
_reflns_number_gt 1267
_reflns_number_total 1635
_reflns_threshold_expression I>2\s(I)
_cod_data_source_file hb6372.cif
_cod_data_source_block I
_cod_original_sg_symbol_H-M 'P 21'
_cod_database_code 2231519
_cod_database_fobs_code 2231519

loop_
_symmetry_equiv_pos_site_id
_symmetry_equiv_pos_as_xyz
1 x,y,z
2 -x,1/2+y,-z

loop_
_atom_site_aniso_label
_atom_site_aniso_U_11
_atom_site_aniso_U_22
_atom_site_aniso_U_33
_atom_site_aniso_U_12
_atom_site_aniso_U_13
_atom_site_aniso_U_23
O1 0.0399(8) 0.0645(10) 0.0516(9) -0.0117(8) 0.0123(7) -0.0078(9)
O2 0.0627(11) 0.0696(12) 0.0762(12) -0.0232(11) 0.0090(9) -0.0166(12)
O3 0.0446(9) 0.0857(14) 0.0411(8) 0.0087(10) 0.0125(6) 0.0097(10)
O4 0.0454(10) 0.1094(17) 0.0700(12) 0.0175(12) 0.0223(8) 0.0094(13)
N1 0.0363(10) 0.0467(10) 0.0405(9) 0.0011(9) 0.0067(7) -0.0027(8)
C1 0.0395(12) 0.0453(12) 0.0350(11) -0.0019(10) 0.0082(9) 0.0017(10)
C2 0.0435(11) 0.0503(12) 0.0389(11) 0.0056(11) 0.0148(9) 0.0077(11)
C3 0.0675(16) 0.0585(16) 0.0540(15) 0.0075(13) 0.0276(12) 0.0010(12)
C4 0.090(2) 0.075(2) 0.0713(19) 0.027(2) 0.0449(17) 0.0102(17)
C5 0.0615(18) 0.102(3) 0.0733(19) 0.0265(19) 0.0387(15) 0.024(2)
C6 0.0426(14) 0.089(2) 0.0635(16) -0.0001(14) 0.0179(12) 0.0150(16)
C7 0.0373(12) 0.0646(16) 0.0406(12) 0.0017(11) 0.0102(9) 0.0093(11)
C8 0.0397(12) 0.0545(15) 0.0425(12) -0.0060(11) 0.0039(10) 0.0036(11)
C9 0.0494(13) 0.0479(13) 0.0441(12) 0.0053(11) 0.0146(10) -0.0039(11)
C10 0.0455(13) 0.0529(14) 0.0445(12) 0.0078(11) 0.0164(9) 0.0022(11)
C11 0.0712(18) 0.081(2) 0.0475(14) 0.0195(15) 0.0266(13) 0.0049(13)
C12 0.104(3) 0.153(4) 0.0490(17) 0.039(3) 0.0281(16) 0.029(2)
C13 0.155(4) 0.126(4) 0.076(2) 0.062(3) 0.062(2) 0.003(2)

loop_
_atom_site_type_symbol
_atom_site_label
_atom_site_fract_x
_atom_site_fract_y
_atom_site_fract_z
_atom_site_U_iso_or_equiv
_atom_site_thermal_displace_type
_atom_site_occupancy
_atom_site_disorder_group
O O1 0.63294(18) 0.2169(3) 0.16180(14) 0.0529(5) Uani 1.000 -16
O O2 1.0337(2) 0.6899(4) 0.31913(18) 0.0733(7) Uani 1.000 -16
O O3 0.60132(17) 0.6706(3) 0.05589(13) 0.0577(6) Uani 1.000 -16
O O4 0.4167(2) 0.6777(4) 0.14255(16) 0.0743(8) Uani 1.000 -16
N N1 0.80699(19) 0.4850(3) 0.24640(16) 0.0428(6) Uani 1.000 -16
C C1 0.7654(3) 0.2944(3) 0.18945(19) 0.0411(7) Uani 1.000 -16
C C2 0.9110(3) 0.2094(4) 0.17135(19) 0.0441(7) Uani 1.000 -16
C C3 0.9340(3) 0.0270(4) 0.1157(2) 0.0582(9) Uani 1.000 -16
C C4 1.0854(4) -0.0072(6) 0.1117(3) 0.0743(11) Uani 1.000 -16
C C5 1.2072(4) 0.1337(6) 0.1601(3) 0.0749(13) Uani 1.000 -16
C C6 1.1836(3) 0.3191(5) 0.2150(3) 0.0651(10) Uani 1.000 -16
C C7 1.0331(3) 0.3524(4) 0.2200(2) 0.0483(8) Uani 1.000 -16
C C8 0.9695(3) 0.5322(4) 0.2691(2) 0.0482(8) Uani 1.000 -16
C C9 0.6940(3) 0.6354(4) 0.2664(2) 0.0475(7) Uani 1.000 -16
C C10 0.5531(3) 0.6619(4) 0.1499(2) 0.0474(8) Uani 1.000 -16
C C11 0.6453(4) 0.5844(5) 0.3757(2) 0.0649(10) Uani 1.000 -16
C C12 0.7868(4) 0.5100(9) 0.4803(3) 0.1015(18) Uani 1.000 -16
C C13 0.5689(5) 0.7743(7) 0.4111(3) 0.113(2) Uani 1.000 -16
H H3 0.85144 -0.06851 0.08244 0.0699 Uiso 1.000 -16
H H3A 0.52335 0.67521 -0.00594 0.0866 Uiso 1.000 -16
H H4 1.10506 -0.12888 0.07523 0.0890 Uiso 1.000 -16
H H5 1.30763 0.10496 0.15619 0.0897 Uiso 1.000 -16
H H6 1.26560 0.41595 0.24673 0.0782 Uiso 1.000 -16
H H9 0.74879 0.77181 0.28290 0.0570 Uiso 1.000 -16
H H11 0.56633 0.47043 0.35343 0.0778 Uiso 1.000 -16
H H12A 0.87100 0.61231 0.49703 0.1522 Uiso 1.000 -16
H H12B 0.82370 0.37748 0.46052 0.1522 Uiso 1.000 -16
H H12C 0.75565 0.49291 0.54970 0.1522 Uiso 1.000 -16
H H13A 0.64598 0.88579 0.43682 0.1699 Uiso 1.000 -16
H H13B 0.53183 0.73678 0.47557 0.1699 Uiso 1.000 -16
H H13C 0.48032 0.82095 0.34336 0.1699 Uiso 1.000 -16

loop_
_atom_type_symbol
_atom_type_description
_atom_type_scat_dispersion_real
_atom_type_scat_dispersion_imag
_atom_type_scat_source
C C 0.0033 0.0016 'International Tables Vol C Tables 4.2.6.8 and 6.1.1.4'
H H 0.0000 0.0000 'International Tables Vol C Tables 4.2.6.8 and 6.1.1.4'
N N 0.0061 0.0033 'International Tables Vol C Tables 4.2.6.8 and 6.1.1.4'
O O 0.0106 0.0060 'International Tables Vol C Tables 4.2.6.8 and 6.1.1.4'

loop_
_geom_angle_atom_site_label_1
_geom_angle_atom_site_label_2
_geom_angle_atom_site_label_3
_geom_angle
_geom_angle_publ_flag
C10 O3 H3A 109.00 no
C1 N1 C9 124.6(2) no
C8 N1 C9 123.3(2) no
C1 N1 C8 111.6(2) no
O1 C1 C2 129.0(2) no
N1 C1 C2 106.7(2) no
O1 C1 N1 124.3(2) no
C1 C2 C7 107.7(2) no
C3 C2 C7 121.6(3) no
C1 C2 C3 130.7(2) no
C2 C3 C4 117.0(3) no
C3 C4 C5 121.7(3) no
C4 C5 C6 121.4(3) no
C5 C6 C7 117.0(3) no
C2 C7 C8 108.5(2) no
C6 C7 C8 130.1(3) no
C2 C7 C6 121.4(3) no
O2 C8 N1 123.7(2) no
O2 C8 C7 130.8(3) no
N1 C8 C7 105.5(2) no
N1 C9 C10 108.94(19) no
N1 C9 C11 114.1(2) no
C10 C9 C11 113.8(2) no
O3 C10 C9 111.2(2) no
O4 C10 C9 125.4(2) no
O3 C10 O4 123.4(2) no
C9 C11 C13 110.5(3) no
C12 C11 C13 110.5(3) no
C9 C11 C12 111.1(3) no
C2 C3 H3 122.00 no
C4 C3 H3 122.00 no
C3 C4 H4 119.00 no
C5 C4 H4 119.00 no
C4 C5 H5 119.00 no
C6 C5 H5 119.00 no
C5 C6 H6 122.00 no
C7 C6 H6 122.00 no
N1 C9 H9 107.00 no
C10 C9 H9 106.00 no
C11 C9 H9 106.00 no
C9 C11 H11 108.00 no
C12 C11 H11 108.00 no
C13 C11 H11 108.00 no
C11 C12 H12A 109.00 no
C11 C12 H12B 109.00 no
C11 C12 H12C 109.00 no
H12A C12 H12B 109.00 no
H12A C12 H12C 110.00 no
H12B C12 H12C 109.00 no
C11 C13 H13A 109.00 no
C11 C13 H13B 109.00 no
C11 C13 H13C 109.00 no
H13A C13 H13B 109.00 no
H13A C13 H13C 109.00 no
H13B C13 H13C 109.00 no

loop_
_geom_bond_atom_site_label_1
_geom_bond_atom_site_label_2
_geom_bond_distance
_geom_bond_publ_flag
O1 C1 1.216(3) no
O2 C8 1.203(3) no
O3 C10 1.325(3) no
O4 C10 1.193(3) no
O3 H3A 0.8200 no
N1 C8 1.412(3) no
N1 C9 1.464(3) no
N1 C1 1.372(3) no
C1 C2 1.487(4) no
C2 C3 1.381(4) no
C2 C7 1.382(4) no
C3 C4 1.383(5) no
C4 C5 1.371(5) no
C5 C6 1.394(5) no
C6 C7 1.379(4) no
C7 C8 1.478(4) no
C9 C10 1.525(3) no
C9 C11 1.534(4) no
C11 C12 1.510(5) no
C11 C13 1.512(6) no
C3 H3 0.9300 no
C4 H4 0.9300 no
C5 H5 0.9300 no
C6 H6 0.9300 no
C9 H9 0.9800 no
C11 H11 0.9800 no
C12 H12A 0.9600 no
C12 H12B 0.9600 no
C12 H12C 0.9600 no
C13 H13A 0.9600 no
C13 H13B 0.9600 no
C13 H13C 0.9600 no

loop_
_geom_hbond_atom_site_label_D
_geom_hbond_atom_site_label_H
_geom_hbond_atom_site_label_A
_geom_hbond_site_symmetry_A
_geom_hbond_distance_DH
_geom_hbond_distance_HA
_geom_hbond_distance_DA
_geom_hbond_angle_DHA
_geom_hbond_publ_flag
O3 H3A O1 2_655 0.82 1.91 2.723(2) 169 yes
C13 H13C O4 . 0.96 2.43 3.064(4) 124 yes

loop_
_geom_torsion_atom_site_label_1
_geom_torsion_atom_site_label_2
_geom_torsion_atom_site_label_3
_geom_torsion_atom_site_label_4
_geom_torsion
_geom_torsion_publ_flag
C8 N1 C1 O1 178.8(2) no
C8 N1 C1 C2 -0.8(2) no
C9 N1 C1 O1 -9.3(3) no
C9 N1 C1 C2 171.12(19) no
C1 N1 C8 O2 -179.3(2) no
C1 N1 C8 C7 0.5(2) no
C9 N1 C8 O2 8.7(4) no
C9 N1 C8 C7 -171.57(19) no
C1 N1 C9 C10 -46.8(3) no
C1 N1 C9 C11 81.6(3) no
C8 N1 C9 C10 124.2(2) no
C8 N1 C9 C11 -107.4(3) no
O1 C1 C2 C3 2.6(4) no
O1 C1 C2 C7 -178.8(2) no
N1 C1 C2 C3 -177.8(2) no
N1 C1 C2 C7 0.8(2) no
C1 C2 C3 C4 179.0(3) no
C7 C2 C3 C4 0.5(4) no
C1 C2 C7 C6 -178.8(2) no
C1 C2 C7 C8 -0.5(3) no
C3 C2 C7 C6 0.0(4) no
C3 C2 C7 C8 178.3(2) no
C2 C3 C4 C5 -0.3(4) no
C3 C4 C5 C6 -0.4(5) no
C4 C5 C6 C7 1.0(5) no
C5 C6 C7 C2 -0.8(4) no
C5 C6 C7 C8 -178.6(3) no
C2 C7 C8 O2 179.8(3) no
C2 C7 C8 N1 0.1(3) no
C6 C7 C8 O2 -2.2(5) no
C6 C7 C8 N1 178.1(3) no
N1 C9 C10 O3 -41.0(3) no
N1 C9 C10 O4 140.5(3) no
C11 C9 C10 O3 -169.6(2) no
C11 C9 C10 O4 12.0(4) no
N1 C9 C11 C12 40.7(4) no
N1 C9 C11 C13 163.8(3) no
C10 C9 C11 C12 166.6(3) no
C10 C9 C11 C13 -70.4(3) no

loop_
_cod_related_entry_id
_cod_related_entry_database
_cod_related_entry_code
1 ChemSpider 199654
